data_2104497
loop_
_publ_author_name
'Marsh, Richard E.'

_publ_section_title
;
 Space groups <i>P</i>1 and <i>Cc</i>: how are they doing?
;
_journal_coeditor_code BK5088
_journal_issue 6
_journal_name_full 'Acta Crystallographica Section B'
_journal_page_first 782
_journal_page_last 783
_journal_paper_doi 10.1107/S0108768109046448
_journal_volume 65
_journal_year 2009
_chemical_formula_sum 'C90 H172 Li4 N O24 Si16 Yb'
_chemical_formula_weight 2302.53
_chemical_name_systematic
;
bis(mu(5)-Heptacyclohexyl-heptasilsesquioxane)-(bis(trimethylsilyl)amide)-
tetra-lithium-ytterbium(iii)
;
_space_group_IT_number 15
_symmetry_cell_setting monoclinic
_symmetry_space_group_name_Hall '-C 2yc'
_symmetry_space_group_name_H-M 'C 1 2/c 1'
_cell_angle_alpha 90.00
_cell_angle_beta 111.077(3)
_cell_angle_gamma 90.00
_cell_formula_units_Z 4
_cell_length_a 27.1505(3)
_cell_length_b 15.5354(9)
_cell_length_c 30.0056(15)
_cell_measurement_reflns_used 8192
_cell_measurement_temperature 173(2)
_cell_volume 11809.5(9)
_diffrn_ambient_temperature 173(2)
_diffrn_radiation_type MoK\a
_diffrn_radiation_wavelength 0.71073
_exptl_crystal_colour Colourless
_exptl_crystal_density_diffrn 1.295
_exptl_crystal_description prism
_exptl_crystal_F_000 4868
_cod_data_source_file bk5088.cif
_cod_data_source_block YAPZAR
_cod_original_sg_symbol_H-M C2/c
_cod_database_code 2104497

loop_
_symmetry_equiv_pos_as_xyz
'x, y, z'
'-x, y, 1/2-z'
'-x, -y, -z'
'x, -y, z+1/2'
'x+1/2, y+1/2, z'
'1/2-x, 1/2+y, 1/2-z'
'1/2-x, 1/2-y, -z'
'x+1/2, -y+1/2, z+1/2'

loop_
_atom_site_label
_atom_site_type_symbol
_atom_site_fract_x
_atom_site_fract_y
_atom_site_fract_z
_atom_site_occupancy
Yb1 Yb 0.5 0.32136 0.25 1
N1 N 0.5 0.1775 0.25 1
Si1 Si 0.43088 0.6063 0.11056 1
Si2 Si 0.33168 0.4992 0.05419 1
Si3 Si 0.39168 0.3298 0.08490 1
Si4 Si 0.49695 0.4356 0.14376 1
Si5 Si 0.39508 0.6190 0.19908 1
Si6 Si 0.30144 0.4946 0.14650 1
Si7 Si 0.36164 0.3174 0.17486 1
O1 O 0.3850 0.5581 0.0676 1
O2 O 0.3488 0.3994 0.0528 1
O3 O 0.4472 0.3795 0.1106 1
O4 O 0.4792 0.5388 0.1384 1
O5 O 0.3060 0.5118 0.0947 1
O6 O 0.3714 0.2922 0.1256 1
O7 O 0.5133 0.4174 0.2002 1
O8 O 0.4081 0.6390 0.1506 1
O9 O 0.3416 0.5597 0.1850 1
O10 O 0.3186 0.3964 0.1630 1
O11 O 0.4154 0.3484 0.2152 1
O12 O 0.4424 0.5642 0.2354 1
C1 C 0.4578 0.6969 0.0862 1
H1 H 0.4826 0.6710 0.0721 1
C2 C 0.4904 0.7596 0.1252 1
H2 H 0.5194 0.7282 0.1490 1
H3 H 0.4679 0.7835 0.1415 1
C3 C 0.5132 0.8333 0.1043 1
H4 H 0.5314 0.8746 0.1300 1
H5 H 0.5396 0.8096 0.0920 1
C4 C 0.4713 0.8795 0.0650 1
H6 H 0.4880 0.9232 0.0510 1
H7 H 0.4476 0.9097 0.0782 1
C5 C 0.4392 0.8182 0.0262 1
H8 H 0.4105 0.8502 0.0020 1
H9 H 0.4623 0.7938 0.0103 1
C6 C 0.4158 0.7448 0.0460 1
H10 H 0.3890 0.7682 0.0580 1
H11 H 0.3979 0.7039 0.0201 1
C7 C 0.2826 0.5292 -0.0044 1
H12 H 0.2985 0.5168 -0.0290 1
C8 C 0.2674 0.6250 -0.0088 1
H13 H 0.2542 0.6404 0.0170 1
H14 H 0.2992 0.6602 -0.0044 1
C9 C 0.2250 0.6465 -0.0570 1
H15 H 0.2396 0.6380 -0.0826 1
H16 H 0.2148 0.7077 -0.0574 1
C10 C 0.1764 0.5898 -0.0668 1
H17 H 0.1600 0.6020 -0.0430 1
H18 H 0.1503 0.6032 -0.0988 1
C11 C 0.1912 0.4950 -0.0646 1
H19 H 0.2050 0.4818 -0.0902 1
H20 H 0.1593 0.4594 -0.0700 1
C12 C 0.2328 0.4728 -0.0162 1
H21 H 0.2176 0.4808 0.0090 1
H22 H 0.2428 0.4116 -0.0161 1
C13 C 0.4015 0.2402 0.0481 1
H23 H 0.4186 0.1929 0.0710 1
C14 C 0.4390 0.2595 0.0215 1
H24 H 0.4712 0.2874 0.0438 1
H25 H 0.4496 0.2046 0.0108 1
C15 C 0.4140 0.3170 -0.0214 1
H26 H 0.4392 0.3263 -0.0377 1
H27 H 0.4057 0.3735 -0.0106 1
C16 C 0.3638 0.2768 -0.0561 1
H28 H 0.3472 0.3169 -0.0828 1
H29 H 0.3727 0.2234 -0.0693 1
C17 C 0.3249 0.2572 -0.0318 1
H30 H 0.2942 0.2265 -0.0544 1
H31 H 0.3122 0.3118 -0.0228 1
C18 C 0.3496 0.2020 0.0128 1
H32 H 0.3240 0.1957 0.0292 1
H33 H 0.3566 0.1439 0.0030 1
C19 C 0.5524 0.4170 0.1226 1
H34 H 0.5524 0.3537 0.1167 1
C20 C 0.6074 0.4370 0.1599 1
H35 H 0.6118 0.4066 0.1900 1
H36 H 0.6104 0.4996 0.1666 1
C21 C 0.6510 0.4090 0.1420 1
H37 H 0.6856 0.4262 0.1654 1
H38 H 0.6507 0.3459 0.1390 1
C22 C 0.6438 0.4496 0.0939 1
H39 H 0.6710 0.4273 0.0824 1
H40 H 0.6484 0.5122 0.0978 1
C23 C 0.5895 0.4305 0.0570 1
H41 H 0.5854 0.4608 0.0270 1
H42 H 0.5862 0.3680 0.0504 1
C24 C 0.5457 0.4594 0.0748 1
H43 H 0.5110 0.4437 0.0508 1
H44 H 0.5468 0.5227 0.0786 1
C25 C 0.3818 0.7244 0.2219 1
H45 H 0.4154 0.7580 0.2322 1
C26 C 0.3652 0.7159 0.2654 1
H46 H 0.3330 0.6804 0.2568 1
H47 H 0.3936 0.6861 0.2913 1
C27 C 0.3550 0.8038 0.2833 1
H48 H 0.3883 0.8366 0.2954 1
H49 H 0.3424 0.7954 0.3100 1
C28 C 0.3141 0.8550 0.2442 1
H50 H 0.2796 0.8256 0.2348 1
H51 H 0.3103 0.9126 0.2564 1
C29 C 0.3298 0.8645 0.2010 1
H52 H 0.3620 0.9004 0.2095 1
H53 H 0.3013 0.8942 0.1752 1
C30 C 0.3404 0.7767 0.1828 1
H54 H 0.3527 0.7856 0.1560 1
H55 H 0.3070 0.7439 0.1708 1
C31 C 0.2328 0.5157 0.1430 1
H56 H 0.2340 0.5238 0.1764 1
C32 C 0.2105 0.5997 0.1154 1
H57 H 0.2334 0.6484 0.1318 1
H58 H 0.2114 0.5955 0.0828 1
C33 C 0.1540 0.6186 0.1121 1
H59 H 0.1538 0.6304 0.1443 1
H60 H 0.1408 0.6702 0.0923 1
C34 C 0.1178 0.5432 0.0908 1
H61 H 0.1148 0.5352 0.0571 1
H62 H 0.0822 0.5558 0.0910 1
C35 C 0.1386 0.4610 0.1186 1
H63 H 0.1152 0.4125 0.1030 1
H64 H 0.1384 0.4672 0.1514 1
C36 C 0.1948 0.4410 0.1212 1
H65 H 0.1943 0.4290 0.0886 1
H66 H 0.2076 0.3888 0.1408 1
C37 C 0.3320 0.2212 0.1925 1
H67 H 0.3608 0.1779 0.2053 1
C38 C 0.2886 0.1791 0.1500 1
H68 H 0.3032 0.1641 0.1251 1
H69 H 0.2595 0.2206 0.1360 1
C39 C 0.2673 0.0979 0.1652 1
H70 H 0.2384 0.0738 0.1376 1
H71 H 0.2956 0.0544 0.1764 1
C40 C 0.2465 0.1173 0.2048 1
H72 H 0.2154 0.1556 0.1924 1
H73 H 0.2350 0.0630 0.2154 1
C41 C 0.2880 0.1599 0.2474 1
H74 H 0.3170 0.1186 0.2626 1
H75 H 0.2722 0.1759 0.2712 1
C42 C 0.3106 0.2402 0.2326 1
H76 H 0.2828 0.2847 0.2215 1
H77 H 0.3396 0.2635 0.2606 1
Si8 Si 0.49192 0.1229 0.29670 1
Li1 Li 0.4197 0.4538 0.2481 1
Li2 Li 0.4978 0.5504 0.2101 1
C43 C 0.4668 0.2001 0.3315 1
H78 H 0.4916 0.2460 0.3436 1
H79 H 0.4618 0.1710 0.3578 1
H80 H 0.4336 0.2236 0.3112 1
C44 C 0.4438 0.0310 0.2786 1
H81 H 0.4106 0.0507 0.2556 1
H82 H 0.4380 0.0085 0.3064 1
H83 H 0.4579 -0.0142 0.2644 1
C45 C 0.5554 0.0768 0.3401 1
H84 H 0.5681 0.0322 0.3246 1
H85 H 0.5494 0.0528 0.3674 1
H86 H 0.5818 0.1216 0.3508 1

loop_
_geom_angle_atom_site_label_1
_geom_angle_atom_site_label_2
_geom_angle_atom_site_label_3
_geom_angle
_geom_angle_site_symmetry_1
_geom_angle_site_symmetry_2
_geom_angle_site_symmetry_3
_geom_angle_publ_flag
Si8 Yb1 O7 157.72 . . . yes
Si8 Yb1 O11 99.02 . . . yes
Si8 Yb1 N1 25.86 . . . yes
Si8 Yb1 Si8 51.71 . . 2_655 yes
Si8 Yb1 O7 106.16 . . 2_655 yes
Si8 Yb1 O11 100.81 . . 2_655 yes
O7 Yb1 O11 86.97 . . . yes
O7 Yb1 N1 131.97 . . . yes
Si8 Yb1 O7 106.16 2_655 . . yes
O7 Yb1 O7 96.06 . . 2_655 yes
O7 Yb1 O11 78.28 . . 2_655 yes
O11 Yb1 N1 101.03 . . . yes
Si8 Yb1 O11 100.81 2_655 . . yes
O7 Yb1 O11 78.28 2_655 . . yes
O11 Yb1 O11 157.93 . . 2_655 yes
Si8 Yb1 N1 25.86 2_655 . . yes
O7 Yb1 N1 131.97 2_655 . . yes
O11 Yb1 N1 101.03 2_655 . . yes
Si8 Yb1 O7 157.72 2_655 . 2_655 yes
Si8 Yb1 O11 99.02 2_655 . 2_655 yes
O7 Yb1 O11 86.97 2_655 . 2_655 yes
O1 Si1 O4 110.66 . . . yes
O1 Si1 O8 110.27 . . . yes
O1 Si1 C1 109.70 . . . yes
O4 Si1 O8 105.66 . . . yes
O4 Si1 C1 109.11 . . . yes
O8 Si1 C1 111.39 . . . yes
O1 Si2 O2 107.72 . . . yes
O1 Si2 O5 109.28 . . . yes
O1 Si2 C7 111.43 . . . yes
O2 Si2 O5 109.88 . . . yes
O2 Si2 C7 109.41 . . . yes
O5 Si2 C7 109.10 . . . yes
O2 Si3 O3 108.07 . . . yes
O2 Si3 O6 108.75 . . . yes
O2 Si3 C13 111.83 . . . yes
O3 Si3 O6 108.87 . . . yes
O3 Si3 C13 109.43 . . . yes
O6 Si3 C13 109.82 . . . yes
O3 Si4 O4 108.13 . . . yes
O3 Si4 O7 113.92 . . . yes
O3 Si4 C19 107.88 . . . yes
O4 Si4 O7 103.35 . . . yes
O4 Si4 C19 111.05 . . . yes
O7 Si4 C19 112.40 . . . yes
O8 Si5 O9 109.26 . . . yes
O8 Si5 O12 109.13 . . . yes
O8 Si5 C25 106.92 . . . yes
O9 Si5 O12 107.23 . . . yes
O9 Si5 C25 108.56 . . . yes
O12 Si5 C25 115.63 . . . yes
O5 Si6 O9 108.37 . . . yes
O5 Si6 O10 109.56 . . . yes
O5 Si6 C31 109.69 . . . yes
O9 Si6 O10 108.86 . . . yes
O9 Si6 C31 109.48 . . . yes
O10 Si6 C31 110.85 . . . yes
O6 Si7 O10 108.42 . . . yes
O6 Si7 O11 110.78 . . . yes
O6 Si7 C37 106.92 . . . yes
O10 Si7 O11 108.87 . . . yes
O10 Si7 C37 108.34 . . . yes
O11 Si7 C37 113.37 . . . yes
Yb1 Si8 N1 34.56 . . . yes
Yb1 Si8 C43 75.01 . . . yes
Yb1 Si8 C44 134.89 . . . yes
Yb1 Si8 C45 116.53 . . . yes
N1 Si8 C43 108.51 . . . yes
N1 Si8 C44 114.76 . . . yes
N1 Si8 C45 113.40 . . . yes
C43 Si8 C44 107.04 . . . yes
C43 Si8 C45 106.47 . . . yes
C44 Si8 C45 106.17 . . . yes
Si1 O1 Si2 144.52 . . . yes
Si2 O2 Si3 140.37 . . . yes
Si3 O3 Si4 168.25 . . . yes
Si1 O4 Si4 144.04 . . . yes
Si1 O4 Li2 109.18 . . . yes
Si4 O4 Li2 91.72 . . . yes
Si2 O5 Si6 154.34 . . . yes
Si3 O6 Si7 143.41 . . . yes
Yb1 O7 Si4 140.38 . . . yes
Yb1 O7 Li2 117.59 . . . yes
Yb1 O7 Li1 89.47 . . 2_655 yes
Si4 O7 Li2 89.02 . . . yes
Si4 O7 Li1 126.46 . . 2_655 yes
Li1 O7 Li2 77.87 2_655 . . yes
Si1 O8 Si5 149.10 . . . yes
Si5 O9 Si6 146.89 . . . yes
Si6 O10 Si7 150.90 . . . yes
Yb1 O11 Si7 144.75 . . . yes
Yb1 O11 Li1 93.42 . . . yes
Si7 O11 Li1 121.56 . . . yes
Si5 O12 Li1 112.14 . . . yes
Si5 O12 Li2 109.93 . . . yes
Si5 O12 Li2 153.61 . . 2_655 yes
Li1 O12 Li2 109.46 . . . yes
Li1 O12 Li2 87.89 . . 2_655 yes
Li2 O12 Li2 76.98 . . 2_655 yes
Yb1 N1 Si8 119.58 . . . yes
Yb1 N1 Si8 119.58 . . 2_655 yes
Si8 N1 Si8 120.84 . . 2_655 yes
Si1 C1 C2 112.48 . . . yes
Si1 C1 C6 113.22 . . . yes
C2 C1 C6 110.85 . . . no
C1 C2 C3 111.57 . . . no
C2 C3 C4 112.04 . . . no
C3 C4 C5 111.65 . . . no
C4 C5 C6 112.07 . . . no
C1 C6 C5 112.05 . . . no
Si2 C7 C8 113.97 . . . yes
Si2 C7 C12 110.41 . . . yes
C8 C7 C12 110.14 . . . no
C7 C8 C9 112.38 . . . no
C8 C9 C10 111.21 . . . no
C9 C10 C11 110.74 . . . no
C10 C11 C12 110.73 . . . no
C7 C12 C11 112.23 . . . no
Si3 C13 C14 115.34 . . . yes
Si3 C13 C18 113.93 . . . yes
C14 C13 C18 109.34 . . . no
C13 C14 C15 112.33 . . . no
C14 C15 C16 110.96 . . . no
C15 C16 C17 111.19 . . . no
C16 C17 C18 111.86 . . . no
C13 C18 C17 112.96 . . . no
Si4 C19 C20 114.43 . . . yes
Si4 C19 C24 114.63 . . . yes
C20 C19 C24 110.59 . . . no
C19 C20 C21 110.97 . . . no
C20 C21 C22 111.33 . . . no
C21 C22 C23 111.70 . . . no
C22 C23 C24 111.03 . . . no
C19 C24 C23 110.77 . . . no
Si5 C25 C26 113.15 . . . yes
Si5 C25 C30 111.76 . . . yes
C26 C25 C30 109.77 . . . no
C25 C26 C27 111.61 . . . no
C26 C27 C28 111.78 . . . no
C27 C28 C29 111.14 . . . no
C28 C29 C30 111.44 . . . no
C25 C30 C29 112.23 . . . no
Si6 C31 C32 111.75 . . . yes
Si6 C31 C36 113.44 . . . yes
C32 C31 C36 109.63 . . . no
C31 C32 C33 112.75 . . . no
C32 C33 C34 111.24 . . . no
C33 C34 C35 111.21 . . . no
C34 C35 C36 111.43 . . . no
C31 C36 C35 111.91 . . . no
Si7 C37 C38 112.73 . . . yes
Si7 C37 C42 113.02 . . . yes
C38 C37 C42 109.73 . . . no
C37 C38 C39 111.35 . . . no
C38 C39 C40 110.97 . . . no
C39 C40 C41 111.91 . . . no
C40 C41 C42 111.46 . . . no
C37 C42 C41 112.01 . . . no
O7 Li1 O12 98.05 2_655 . . yes
O7 Li1 O11 91.62 2_655 . . yes
O11 Li1 O12 129.59 . . . yes
O4 Li2 O12 119.68 . . . yes
O4 Li2 O12 138.42 . . 2_655 yes
O7 Li2 O12 94.59 . . 2_655 yes
O12 Li2 O12 101.51 . . 2_655 yes
O7 Li2 O12 112.39 . . . yes
O4 Li2 O7 75.83 . . . yes

loop_
_geom_bond_atom_site_label_1
_geom_bond_atom_site_label_2
_geom_bond_distance
_geom_bond_site_symmetry_1
_geom_bond_site_symmetry_2
_geom_bond_publ_flag
Yb1 Si8 3.4262 . . yes
Yb1 O7 2.2310 . . yes
Yb1 O11 2.1949 . . yes
Yb1 N1 2.2349(1) . . yes
Yb1 Si8 3.4262 . 2_655 yes
Yb1 O7 2.2310 . 2_655 yes
Yb1 O11 2.1949 . 2_655 yes
Si1 O1 1.6184 . . yes
Si1 O4 1.6524 . . yes
Si1 O8 1.6182 . . yes
Si1 C1 1.8530 . . yes
Si2 O1 1.6358 . . yes
Si2 O2 1.6234 . . yes
Si2 O5 1.6160 . . yes
Si2 C7 1.8435 . . yes
Si3 O2 1.6266 . . yes
Si3 O3 1.6208 . . yes
Si3 O6 1.6185 . . yes
Si3 C13 1.8546 . . yes
Si4 O3 1.6148 . . yes
Si4 O4 1.6652 . . yes
Si4 O7 1.6138 . . yes
Si4 C19 1.8549 . . yes
Si5 O8 1.6454 . . yes
Si5 O9 1.6414 . . yes
Si5 O12 1.5988 . . yes
Si5 C25 1.8595 . . yes
Si6 O5 1.6251 . . yes
Si6 O9 1.6249 . . yes
Si6 O10 1.6198 . . yes
Si6 C31 1.8576 . . yes
Si7 O6 1.6401 . . yes
Si7 O10 1.6430 . . yes
Si7 O11 1.5990 . . yes
Si7 C37 1.8622 . . yes
Si8 N1 1.7182 . . yes
Si8 C43 1.8725 . . yes
Si8 C44 1.8788 . . yes
Si8 C45 1.8881 . . yes
O4 Li2 2.0334 . . yes
O7 Li2 2.1505 . . yes
O7 Li1 2.0014 . 2_655 yes
O11 Li1 1.8938 . . yes
O12 Li1 1.9067 . . yes
O12 Li2 1.9251 . . yes
O12 Li2 1.8565 . 2_655 yes
C1 C2 1.5351 . . no
C1 C6 1.5231 . . no
C2 C3 1.5384 . . no
C3 C4 1.4950 . . no
C4 C5 1.5140 . . no
C5 C6 1.5259 . . no
C7 C8 1.5374 . . no
C7 C12 1.5417 . . no
C8 C9 1.5268 . . no
C9 C10 1.5246 . . no
C10 C11 1.5218 . . no
C11 C12 1.5245 . . no
C13 C14 1.5323 . . no
C13 C18 1.5447 . . no
C14 C15 1.5124 . . no
C15 C16 1.5202 . . no
C16 C17 1.5145 . . no
C17 C18 1.5266 . . no
C19 C20 1.5417 . . no
C19 C24 1.5285 . . no
C20 C21 1.5285 . . no
C21 C22 1.5219 . . no
C22 C23 1.5210 . . no
C23 C24 1.5355 . . no
C25 C26 1.5321 . . no
C25 C30 1.5335 . . no
C26 C27 1.5287 . . no
C27 C28 1.5183 . . no
C28 C29 1.5103 . . no
C29 C30 1.5345 . . no
C31 C32 1.5475 . . no
C31 C36 1.5342 . . no
C32 C33 1.5297 . . no
C33 C34 1.5149 . . no
C34 C35 1.5188 . . no
C35 C36 1.5314 . . no
C37 C38 1.5368 . . no
C37 C42 1.5412 . . no
C38 C39 1.5243 . . no
C39 C40 1.5180 . . no
C40 C41 1.5184 . . no
C41 C42 1.5251 . . no
C1 H1 1.0000 . . no
C2 H2 0.9800 . . no
C2 H3 0.9800 . . no
C3 H4 0.9900 . . no
C3 H5 0.9900 . . no
C4 H6 0.9900 . . no
C4 H7 0.9900 . . no
C5 H8 0.9900 . . no
C5 H9 0.9900 . . no
C6 H10 0.9900 . . no
C6 H11 0.9900 . . no
C7 H12 1.0000 . . no
C8 H13 0.9900 . . no
C8 H14 0.9900 . . no
C9 H15 0.9900 . . no
C9 H16 0.9900 . . no
C10 H17 0.9900 . . no
C10 H18 0.9900 . . no
C11 H19 0.9900 . . no
C11 H20 0.9900 . . no
C12 H21 0.9900 . . no
C12 H22 0.9900 . . no
C13 H23 1.0000 . . no
C14 H24 0.9900 . . no
C14 H25 0.9900 . . no
C15 H26 0.9800 . . no
C15 H27 0.9900 . . no
C16 H28 0.9900 . . no
C16 H29 0.9900 . . no
C17 H30 0.9900 . . no
C17 H31 0.9900 . . no
C18 H32 0.9900 . . no
C18 H33 0.9900 . . no
C19 H34 1.0000 . . no
C20 H35 0.9900 . . no
C20 H36 0.9900 . . no
C21 H37 0.9900 . . no
C21 H38 0.9800 . . no
C22 H39 0.9800 . . no
C22 H40 0.9800 . . no
C23 H41 0.9900 . . no
C23 H42 0.9900 . . no
C24 H43 0.9900 . . no
C24 H44 0.9900 . . no
C25 H45 1.0000 . . no
C26 H46 0.9900 . . no
C26 H47 0.9900 . . no
C27 H48 0.9900 . . no
C27 H49 0.9900 . . no
C28 H50 0.9900 . . no
C28 H51 0.9900 . . no
C29 H52 0.9900 . . no
C29 H53 0.9900 . . no
C30 H54 0.9900 . . no
C30 H55 0.9900 . . no
C31 H56 1.0000 . . no
C32 H57 0.9900 . . no
C32 H58 0.9900 . . no
C33 H59 0.9900 . . no
C33 H60 0.9900 . . no
C34 H61 0.9900 . . no
C34 H62 0.9900 . . no
C35 H63 0.9900 . . no
C35 H64 0.9900 . . no
C36 H65 0.9900 . . no
C36 H66 0.9900 . . no
C37 H67 1.0000 . . no
C38 H68 0.9900 . . no
C38 H69 0.9900 . . no
C39 H70 0.9900 . . no
C39 H71 0.9900 . . no
C40 H72 0.9900 . . no
C40 H73 0.9900 . . no
C41 H74 0.9900 . . no
C41 H75 0.9900 . . no
C42 H76 0.9900 . . no
C42 H77 0.9900 . . no
C43 H78 0.9600 . . no
C43 H79 0.9600 . . no
C43 H80 0.9600 . . no
C44 H81 0.9700 . . no
C44 H82 0.9700 . . no
C44 H83 0.9700 . . no
C45 H84 0.9600 . . no
C45 H85 0.9700 . . no
C45 H86 0.9700 . . no
